data_4025990
loop_
_publ_author_name
'Wei Wang'
'Sarah Ollio'
'Eberhardt Herdtweck'
'Alexander D\"omling'

_publ_contact_author_address
;
       Department Chemie,
       Lehrstuhl f\"ur Anorganische Chemie,
       Technische Universit\"at M\"unchen,
       Lichtenbergstrasse 4,
       D-85747 Garching bei M\"unchen,
       Germany.
;
_publ_contact_author_email eberhardt.herdtweck@ch.tum.de
_publ_contact_author_fax '+49(0)89 289 13473'
_publ_contact_author_name
;
       Dr. Eberhardt Herdtweck
;
_publ_contact_author_phone '+49(0)89 289 13143'
_publ_section_title
;
 Polycyclic Compounds by Ugi-Pictet-Spengler Sequence
;
_journal_name_full 'Journal of Organic Chemistry'
_journal_page_first 637
_journal_page_last 644
_journal_paper_doi 10.1021/jo102058s
_journal_volume 76
_journal_year 2011
_chemical_formula_moiety 'C18 H22 N2 O4'
_chemical_formula_sum 'C18 H22 N2 O4'
_chemical_formula_weight 330.38
_chemical_name_systematic ?
_space_group_IT_number 14
_symmetry_cell_setting monoclinic
_symmetry_Int_Tables_number 14
_symmetry_space_group_name_Hall '-P 2ybc'
_symmetry_space_group_name_H-M 'P 1 21/c 1'
_atom_sites_solution_hydrogens difmap
_atom_sites_solution_primary direct
_atom_sites_solution_secondary difmap
_audit_creation_date 5-Mar-10
_audit_creation_method 'PLATON <TABLE ACC> option'
_audit_update_record
;
   5-Mar-10  Updated by the Author E.H.
             Text writing by E.H.
             Checkcif    OK
   5-Mar-10  Updated by the Author E.H.
;
_cell_angle_alpha 90
_cell_angle_beta 108.913(1)
_cell_angle_gamma 90
_cell_formula_units_Z 4
_cell_length_a 10.2111(2)
_cell_length_b 13.3943(3)
_cell_length_c 12.6770(3)
_cell_measurement_reflns_used 9886
_cell_measurement_temperature 293(1)
_cell_measurement_theta_max 66.20
_cell_measurement_theta_min 4.58
_cell_volume 1640.23(6)
_computing_cell_refinement 'SAINT (Bruker, 2008b)'
_computing_data_collection 'APEX II Control Software (Bruker, 2008a)'
_computing_data_reduction 'SAINT (Bruker, 2008b)'
_computing_molecular_graphics 'PLATON (Spek, 2010)'
_computing_publication_material 'PLATON (Spek, 2010)'
_computing_structure_refinement 'SHELXL97 (Sheldrick, 1998)'
_computing_structure_solution 'SIR92 (Altomare, 1994)'
_diffrn_ambient_temperature 293(1)
_diffrn_detector ' CCD plate '
_diffrn_detector_area_resol_mean 16
_diffrn_measured_fraction_theta_full 0.968
_diffrn_measured_fraction_theta_max 0.968
_diffrn_measurement_device ' \k-geometry diffractometer '
_diffrn_measurement_device_type ' Bruker \k-CCD diffractometer'
_diffrn_measurement_method ' phi- and omega-rotation '
_diffrn_radiation_monochromator graphite
_diffrn_radiation_source 'fine-focus sealed tube'
_diffrn_radiation_type 'Cu K\a'
_diffrn_radiation_wavelength 1.54180
_diffrn_reflns_av_R_equivalents 0.0289
_diffrn_reflns_av_sigmaI/netI 0.0203
_diffrn_reflns_limit_h_max 12
_diffrn_reflns_limit_h_min -11
_diffrn_reflns_limit_k_max 15
_diffrn_reflns_limit_k_min -15
_diffrn_reflns_limit_l_max 14
_diffrn_reflns_limit_l_min -14
_diffrn_reflns_number 20660
_diffrn_reflns_theta_full 66.20
_diffrn_reflns_theta_max 66.20
_diffrn_reflns_theta_min 4.58
_diffrn_standards_decay_% 0
_exptl_absorpt_coefficient_mu 0.779
_exptl_absorpt_correction_T_max 0.7528
_exptl_absorpt_correction_T_min 0.5742
_exptl_absorpt_correction_type multi-scan
_exptl_absorpt_process_details 'SADABS, Bruker, 2008b'
_exptl_crystal_colour colorless
_exptl_crystal_density_diffrn 1.338
_exptl_crystal_density_meas ?
_exptl_crystal_density_method none
_exptl_crystal_description fragment
_exptl_crystal_F_000 704
_exptl_crystal_size_max 0.69
_exptl_crystal_size_mid 0.36
_exptl_crystal_size_min 0.30
_refine_diff_density_max 0.177
_refine_diff_density_min -0.194
_refine_diff_density_rms 0.028
_refine_ls_extinction_coef 0.0054(4)
_refine_ls_extinction_expression Fc^*^=kFc[1+0.001xFc^2^\l^3^/sin(2\q)]^-1/4^
_refine_ls_extinction_method SHELXL
_refine_ls_goodness_of_fit_ref 1.032
_refine_ls_hydrogen_treatment refall
_refine_ls_matrix_type full
_refine_ls_number_parameters 306
_refine_ls_number_reflns 2766
_refine_ls_number_restraints 0
_refine_ls_restrained_S_all 1.032
_refine_ls_R_factor_all 0.0378
_refine_ls_R_factor_gt 0.0350
_refine_ls_shift/su_max 0.000
_refine_ls_shift/su_mean 0.000
_refine_ls_structure_factor_coef Fsqd
_refine_ls_weighting_details 'w=1/[\s^2^(Fo^2^)+(0.0430P)^2^+0.4408P] where P=(Fo^2^+2Fc^2^)/3'
_refine_ls_weighting_scheme sigma
_refine_ls_wR_factor_gt 0.0907
_refine_ls_wR_factor_ref 0.0941
_reflns_number_gt 2538
_reflns_number_total 2766
_reflns_threshold_expression I>2\s(I)
_cod_data_source_file jo102058s_si_001.cif
_cod_data_source_block Compound_WW31
_cod_depositor_comments
;
The following automatic conversions were performed:

'_exptl_crystal_density_meas' value 'none' was changed to '?' - the
value is perceived as not measured.

Automatic conversion script
Id: cif_fix_values 3008 2015-01-20 13:52:24Z robertas 
;
_cod_original_sg_symbol_H-M 'P 21/c'
_cod_database_code 4025990

loop_
_symmetry_equiv_pos_site_id
_symmetry_equiv_pos_as_xyz
1 x,y,z
2 -x,1/2+y,1/2-z
3 -x,-y,-z
4 x,1/2-y,1/2+z

loop_
_atom_site_aniso_label
_atom_site_aniso_U_11
_atom_site_aniso_U_22
_atom_site_aniso_U_33
_atom_site_aniso_U_23
_atom_site_aniso_U_13
_atom_site_aniso_U_12
O7 0.0641(6) 0.0424(5) 0.0647(6) 0.0043(4) 0.0357(5) 0.0087(4)
O8 0.0647(6) 0.0458(5) 0.0702(7) 0.0060(5) 0.0435(5) 0.0045(4)
O22 0.1456(14) 0.0838(9) 0.0539(7) 0.0186(7) 0.0280(8) 0.0066(9)
O24 0.0881(9) 0.0668(7) 0.1143(10) -0.0172(7) 0.0686(8) -0.0222(6)
N12 0.0581(7) 0.0452(6) 0.0425(6) 0.0016(5) 0.0215(5) -0.0028(5)
N16 0.0531(7) 0.0415(6) 0.0428(6) -0.0024(5) 0.0119(5) 0.0017(5)
C1 0.0419(7) 0.0396(7) 0.0418(7) -0.0040(5) 0.0144(5) -0.0006(5)
C2 0.0417(7) 0.0421(7) 0.0422(7) -0.0025(5) 0.0180(6) -0.0044(5)
C3 0.0378(7) 0.0429(7) 0.0461(7) -0.0046(5) 0.0173(6) -0.0010(5)
C4 0.0362(6) 0.0407(7) 0.0364(6) -0.0034(5) 0.0091(5) -0.0031(5)
C5 0.0397(7) 0.0471(7) 0.0349(6) -0.0031(5) 0.0119(5) -0.0032(5)
C6 0.0405(7) 0.0475(7) 0.0411(7) -0.0048(6) 0.0166(6) 0.0017(6)
C9 0.0882(14) 0.0472(9) 0.0962(15) 0.0058(9) 0.0555(12) 0.0154(9)
C10 0.0719(11) 0.0617(10) 0.0723(11) 0.0073(9) 0.0481(10) 0.0081(9)
C11 0.0397(7) 0.0441(7) 0.0390(7) 0.0007(5) 0.0100(6) -0.0012(5)
C13 0.0726(11) 0.0537(9) 0.0407(8) 0.0025(6) 0.0251(8) -0.0024(7)
C14 0.0568(9) 0.0543(8) 0.0423(7) -0.0017(6) 0.0237(7) -0.0014(7)
C15 0.0463(7) 0.0406(7) 0.0495(8) 0.0015(6) 0.0174(6) 0.0021(6)
C17 0.0470(8) 0.0447(7) 0.0649(9) -0.0102(7) 0.0190(7) -0.0032(6)
C18 0.0538(8) 0.0416(7) 0.0674(9) -0.0006(7) 0.0288(7) -0.0010(6)
C19 0.0890(12) 0.0514(9) 0.0469(9) -0.0030(7) 0.0084(8) 0.0139(8)
C20 0.0852(14) 0.0869(14) 0.0679(12) -0.0234(11) -0.0121(11) 0.0174(12)
C21 0.0504(10) 0.0854(14) 0.1011(16) -0.0338(12) 0.0046(10) 0.0016(10)
C23 0.0835(13) 0.0427(8) 0.0947(14) -0.0078(9) 0.0486(12) -0.0060(8)

loop_
_atom_site_label
_atom_site_type_symbol
_atom_site_thermal_displace_type
_atom_site_fract_x
_atom_site_fract_y
_atom_site_fract_z
_atom_site_occupancy
_atom_site_U_iso_or_equiv
O7 O Uani 0.75211(11) 0.10588(7) 0.37164(9) 1.000 0.0535(3)
O8 O Uani 0.57414(11) 0.19411(7) 0.44147(9) 1.000 0.0550(3)
O22 O Uani 0.70716(19) 0.53638(11) 0.57072(11) 1.000 0.0955(6)
O24 O Uani 0.88762(14) 0.65924(9) 0.21021(12) 1.000 0.0811(5)
N12 N Uani 0.71012(12) 0.55582(8) 0.19992(9) 1.000 0.0474(4)
N16 N Uani 0.71498(12) 0.60709(8) 0.40872(9) 1.000 0.0467(4)
C1 C Uani 0.72547(13) 0.20263(9) 0.33746(10) 1.000 0.0409(4)
C2 C Uani 0.62870(13) 0.25145(10) 0.37693(10) 1.000 0.0409(4)
C3 C Uani 0.59428(13) 0.34950(10) 0.34783(11) 1.000 0.0414(4)
C4 C Uani 0.65395(12) 0.40148(9) 0.27881(10) 1.000 0.0384(4)
C5 C Uani 0.74681(13) 0.35253(10) 0.23724(10) 1.000 0.0406(4)
C6 C Uani 0.78255(13) 0.25315(10) 0.26817(11) 1.000 0.0422(4)
C9 C Uani 0.8534(2) 0.05371(14) 0.3391(2) 1.000 0.0710(7)
C10 C Uani 0.4849(2) 0.24162(14) 0.49129(17) 1.000 0.0627(6)
C11 C Uani 0.60900(14) 0.50851(10) 0.24412(11) 1.000 0.0416(4)
C13 C Uani 0.73254(19) 0.49772(12) 0.10892(12) 1.000 0.0540(5)
C14 C Uani 0.80998(16) 0.40340(11) 0.15816(12) 1.000 0.0493(5)
C15 C Uani 0.58404(14) 0.57422(10) 0.33357(12) 1.000 0.0450(4)
C17 C Uani 0.80437(15) 0.66592(11) 0.36402(13) 1.000 0.0520(5)
C18 C Uani 0.80342(15) 0.62596(10) 0.25144(13) 1.000 0.0521(5)
C19 C Uani 0.7683(2) 0.58280(12) 0.51794(13) 1.000 0.0657(6)
C20 C Uani 0.9119(2) 0.62593(18) 0.55919(18) 1.000 0.0889(8)
C21 C Uani 0.94698(19) 0.65063(18) 0.4544(2) 1.000 0.0838(8)
C23 C Uani 0.7621(2) 0.77615(12) 0.3512(2) 1.000 0.0689(7)
H31 H Uiso 0.5272(15) 0.3822(10) 0.3744(12) 1.000 0.043(4)
H61 H Uiso 0.8488(15) 0.2192(11) 0.2404(12) 1.000 0.048(4)
H91 H Uiso 0.816(2) 0.0447(17) 0.259(2) 1.000 0.103(8)
H92 H Uiso 0.862(2) -0.0101(17) 0.3773(17) 1.000 0.087(6)
H93 H Uiso 0.942(2) 0.0944(18) 0.3589(19) 1.000 0.099(7)
H101 H Uiso 0.5320(18) 0.2994(15) 0.5363(15) 1.000 0.066(5)
H102 H Uiso 0.463(2) 0.1918(15) 0.5398(17) 1.000 0.081(6)
H103 H Uiso 0.401(2) 0.2649(13) 0.4344(15) 1.000 0.066(5)
H111 H Uiso 0.5218(15) 0.5071(10) 0.1827(12) 1.000 0.043(4)
H131 H Uiso 0.7814(18) 0.5397(13) 0.0719(15) 1.000 0.067(5)
H132 H Uiso 0.6390(18) 0.4810(12) 0.0549(14) 1.000 0.058(4)
H141 H Uiso 0.9115(18) 0.4219(12) 0.1985(14) 1.000 0.058(4)
H142 H Uiso 0.8120(16) 0.3563(12) 0.0982(14) 1.000 0.057(4)
H151 H Uiso 0.5306(16) 0.6334(12) 0.2988(13) 1.000 0.051(4)
H152 H Uiso 0.5326(15) 0.5396(11) 0.3766(12) 1.000 0.046(4)
H201 H Uiso 0.981(3) 0.5791(19) 0.606(2) 1.000 0.118(8)
H202 H Uiso 0.910(2) 0.6848(17) 0.6041(18) 1.000 0.091(6)
H211 H Uiso 0.994(2) 0.5962(17) 0.4319(17) 1.000 0.090(6)
H212 H Uiso 1.004(2) 0.7114(19) 0.4592(19) 1.000 0.103(7)
H231 H Uiso 0.820(2) 0.8103(15) 0.3153(16) 1.000 0.080(6)
H232 H Uiso 0.780(2) 0.8038(15) 0.4248(18) 1.000 0.083(6)
H233 H Uiso 0.661(2) 0.7828(16) 0.3068(18) 1.000 0.089(6)

loop_
_atom_type_symbol
_atom_type_description
_atom_type_scat_dispersion_real
_atom_type_scat_dispersion_imag
_atom_type_scat_source
O O 0.0492 0.0322 'International Tables Vol C Tables 4.2.6.8 and 6.1.1.4'
N N 0.0311 0.0180 'International Tables Vol C Tables 4.2.6.8 and 6.1.1.4'
H H 0.0000 0.0000 'International Tables Vol C Tables 4.2.6.8 and 6.1.1.4'
C C 0.0181 0.0091 'International Tables Vol C Tables 4.2.6.8 and 6.1.1.4'

loop_
_geom_angle_atom_site_label_1
_geom_angle_atom_site_label_2
_geom_angle_atom_site_label_3
_geom_angle
_geom_angle_publ_flag
C1 O7 C9 117.72(13) yes
C2 O8 C10 117.43(12) yes
C11 N12 C13 112.25(11) yes
C11 N12 C18 126.18(12) yes
C13 N12 C18 118.97(13) yes
C15 N16 C17 118.36(11) yes
C15 N16 C19 125.75(13) yes
C17 N16 C19 115.74(13) yes
O7 C1 C2 114.79(12) yes
O7 C1 C6 125.88(12) yes
C2 C1 C6 119.32(12) no
O8 C2 C1 114.97(11) yes
O8 C2 C3 125.31(12) yes
C1 C2 C3 119.72(12) no
C2 C3 C4 121.01(12) no
C3 C4 C5 119.36(12) no
C3 C4 C11 119.69(12) no
C5 C4 C11 120.83(11) no
C4 C5 C6 119.32(12) no
C4 C5 C14 121.80(12) no
C6 C5 C14 118.88(12) no
C1 C6 C5 121.24(12) no
N12 C11 C4 109.41(11) yes
N12 C11 C15 110.08(11) yes
C4 C11 C15 115.87(11) no
N12 C13 C14 108.16(11) yes
C5 C14 C13 111.71(14) no
N16 C15 C11 109.09(12) yes
N16 C17 C18 111.18(12) yes
N16 C17 C21 101.47(13) yes
N16 C17 C23 111.91(14) yes
C18 C17 C21 111.50(14) no
C18 C17 C23 108.88(14) no
C21 C17 C23 111.80(16) no
O24 C18 N12 122.05(14) yes
O24 C18 C17 118.69(14) yes
N12 C18 C17 119.26(13) yes
O22 C19 N16 125.09(18) yes
O22 C19 C20 128.21(17) yes
N16 C19 C20 106.69(15) yes
C19 C20 C21 105.02(17) no
C17 C21 C20 104.13(16) no
C2 C3 H31 119.3(8) no
C4 C3 H31 119.7(8) no
C1 C6 H61 119.3(9) no
C5 C6 H61 119.5(9) no
O7 C9 H91 106.8(13) no
O7 C9 H92 104.2(13) no
O7 C9 H93 109.9(13) no
H91 C9 H92 110.7(18) no
H91 C9 H93 110.0(18) no
H92 C9 H93 114.8(18) no
O8 C10 H101 110.2(11) no
O8 C10 H102 106.5(12) no
O8 C10 H103 110.6(12) no
H101 C10 H102 109.7(16) no
H101 C10 H103 108.8(15) no
H102 C10 H103 110.9(17) no
N12 C11 H111 106.1(9) no
C4 C11 H111 108.9(8) no
C15 C11 H111 106.0(9) no
N12 C13 H131 108.0(11) no
N12 C13 H132 107.3(10) no
C14 C13 H131 113.7(11) no
C14 C13 H132 110.5(9) no
H131 C13 H132 109.0(15) no
C5 C14 H141 110.9(9) no
C5 C14 H142 109.8(10) no
C13 C14 H141 108.2(9) no
C13 C14 H142 110.6(10) no
H141 C14 H142 105.5(14) no
N16 C15 H151 108.2(10) no
N16 C15 H152 109.0(9) no
C11 C15 H151 109.6(9) no
C11 C15 H152 112.8(9) no
H151 C15 H152 108.0(13) no
C19 C20 H201 113.1(17) no
C19 C20 H202 108.2(13) no
C21 C20 H201 109.8(16) no
C21 C20 H202 112.9(13) no
H201 C20 H202 108.0(19) no
C17 C21 H211 108.7(12) no
C17 C21 H212 109.3(13) no
C20 C21 H211 112.0(13) no
C20 C21 H212 115.2(13) no
H211 C21 H212 107.5(19) no
C17 C23 H231 108.1(12) no
C17 C23 H232 108.0(12) no
C17 C23 H233 110.3(12) no
H231 C23 H232 108.6(17) no
H231 C23 H233 111.5(17) no
H232 C23 H233 110.2(18) no

loop_
_geom_bond_atom_site_label_1
_geom_bond_atom_site_label_2
_geom_bond_distance
_geom_bond_publ_flag
O7 C1 1.3655(15) yes
O7 C9 1.416(2) yes
O8 C2 1.3657(17) yes
O8 C10 1.417(2) yes
O22 C19 1.223(3) yes
O24 C18 1.226(2) yes
N12 C11 1.4686(19) yes
N12 C13 1.4697(19) yes
N12 C18 1.3466(19) yes
N16 C15 1.4364(19) yes
N16 C17 1.453(2) yes
N16 C19 1.3530(19) yes
C1 C2 1.4053(19) no
C1 C6 1.3788(19) no
C2 C3 1.3785(19) no
C3 C4 1.4026(18) no
C4 C5 1.3895(19) no
C4 C11 1.5259(18) no
C5 C6 1.4022(19) no
C5 C14 1.518(2) no
C11 C15 1.521(2) no
C13 C14 1.514(2) no
C17 C18 1.521(2) no
C17 C21 1.547(3) no
C17 C23 1.532(2) no
C19 C20 1.503(3) no
C20 C21 1.520(3) no
C3 H31 0.961(15) no
C6 H61 0.971(16) no
C9 H91 0.97(2) no
C9 H92 0.97(2) no
C9 H93 1.02(2) no
C10 H101 0.99(2) no
C10 H102 0.98(2) no
C10 H103 0.975(19) no
C11 H111 0.975(15) no
C13 H131 0.968(19) no
C13 H132 1.004(18) no
C14 H141 1.027(19) no
C14 H142 0.993(17) no
C15 H151 0.982(16) no
C15 H152 0.987(15) no
C20 H201 0.99(3) no
C20 H202 0.98(2) no
C21 H211 0.97(2) no
C21 H212 0.99(2) no
C23 H231 0.97(2) no
C23 H232 0.97(2) no
C23 H233 1.01(2) no
